data_2011470
loop_
_publ_author_name
'Lee, Uk'
'Joo, Hea Chung'

_publ_section_title
;
 Tripotassium hexahydrogenhexamolybdocobaltate(III) potassium nitrate
 tetrahydrate, K~3~[H~6~CoMo~6~O~24~]&#x00B7;KNO~3~&#x00B7;4H~2~O
;
_journal_issue 10
_journal_name_full 'Acta Crystallographica Section C'
_journal_page_first e423
_journal_page_last e424
_journal_paper_doi 10.1107/S0108270100012154
_journal_volume 56
_journal_year 2000
_chemical_formula_iupac 'K3 [H6 Co Mo6 O24], K N O3, 4H2 O'
_chemical_formula_sum 'Co H14 K4 Mo6 N O31'
_chemical_formula_weight 1315.09
_chemical_name_systematic
;
?
;
_space_group_IT_number 15
_symmetry_cell_setting monoclinic
_symmetry_space_group_name_Hall '-C 2yc'
_symmetry_space_group_name_H-M 'C 1 2/c 1'
_audit_creation_method SHELXL-97
_cell_angle_alpha 90.00
_cell_angle_beta 106.644(9)
_cell_angle_gamma 90.00
_cell_formula_units_Z 4
_cell_length_a 24.191(3)
_cell_length_b 10.9675(16)
_cell_length_c 11.6115(15)
_cell_measurement_reflns_used 26
_cell_measurement_temperature 298(2)
_cell_measurement_theta_max 10.5
_cell_measurement_theta_min 9.6
_cell_volume 2951.6(7)
_computing_cell_refinement STADI4
_computing_data_collection 'STADI4 (Stoe & Cie, 1996)'
_computing_data_reduction 'X-RED (Stoe & Cie, 1996)'
_computing_structure_refinement 'SHELXL97 (Sheldrick, 1997)'
_computing_structure_solution 'SHELXS97 (Sheldrick, 1990)'
_diffrn_ambient_temperature 298(2)
_diffrn_measured_fraction_theta_full .443
_diffrn_measured_fraction_theta_max .443
_diffrn_measurement_device_type 'Stoe Stadi-4'
_diffrn_measurement_method \w-2\q
_diffrn_radiation_monochromator graphite
_diffrn_radiation_source 'fine-focus sealed tube'
_diffrn_radiation_type MoK\a
_diffrn_radiation_wavelength .71069
_diffrn_reflns_av_R_equivalents .0000
_diffrn_reflns_av_sigmaI/netI .0249
_diffrn_reflns_limit_h_max 30
_diffrn_reflns_limit_h_min -31
_diffrn_reflns_limit_k_max 14
_diffrn_reflns_limit_k_min 0
_diffrn_reflns_limit_l_max 15
_diffrn_reflns_limit_l_min 0
_diffrn_reflns_number 3148
_diffrn_reflns_theta_full 27.45
_diffrn_reflns_theta_max 27.45
_diffrn_reflns_theta_min 1.76
_diffrn_standards_decay_% 2.8
_diffrn_standards_interval_time 60
_diffrn_standards_number 3
_exptl_absorpt_coefficient_mu 3.692
_exptl_absorpt_correction_T_max .650
_exptl_absorpt_correction_T_min .463
_exptl_absorpt_correction_type numerical
_exptl_absorpt_process_details '(Stoe & Cie, 1996)'
_exptl_crystal_colour 'pale blue'
_exptl_crystal_density_diffrn 2.959
_exptl_crystal_density_meas ?
_exptl_crystal_density_method 'not measured'
_exptl_crystal_description monoclinic
_exptl_crystal_F_000 2496
_exptl_crystal_size_max .20
_exptl_crystal_size_mid .15
_exptl_crystal_size_min .07
_refine_diff_density_max 1.877
_refine_diff_density_min -1.599
_refine_ls_extinction_method none
_refine_ls_goodness_of_fit_ref 1.087
_refine_ls_hydrogen_treatment noref
_refine_ls_matrix_type full
_refine_ls_number_parameters 206
_refine_ls_number_reflns 3148
_refine_ls_number_restraints 0
_refine_ls_restrained_S_all 1.087
_refine_ls_R_factor_all .057
_refine_ls_R_factor_gt .042
_refine_ls_shift/su_max .001
_refine_ls_shift/su_mean .000
_refine_ls_structure_factor_coef Fsqd
_refine_ls_weighting_details 'w = 1/[\s^2^(Fo^2^)+(0.0530P)^2^+53.7384P] where P = (Fo^2^+2Fc^2^)/3'
_refine_ls_weighting_scheme calc
_refine_ls_wR_factor_ref .119
_reflns_number_gt 2574
_reflns_number_total 3148
_reflns_threshold_expression I>2\s(I)
_cod_data_source_file qd0030.cif
_cod_data_source_block I
_cod_depositor_comments
;
The following automatic conversions were performed:

'_exptl_crystal_density_meas' value 'not measured' was changed to '?'
- the value is perceived as not measured.

Automatic conversion script
Id: cif_fix_values 3008 2015-01-20 13:52:24Z robertas 

The following automatic conversions were performed:

'_refine_ls_weighting_scheme' value 'calc w =
1/[\s^2^(Fo^2^)+(0.0530P)^2^+53.7384P] where P = (Fo^2^+2Fc^2^)/3'
was changed to 'calc'. New tag '_refine_ls_weighting_details' was
created. The value of the new tag was set to 'w =
1/[\s^2^(Fo^2^)+(0.0530P)^2^+53.7384P] where P = (Fo^2^+2Fc^2^)/3'.

Automatic conversion script
Id: cif_fix_values 3143 2015-03-26 13:38:13Z robertas 
;
_cod_original_sg_symbol_H-M 'C 2/c'
_cod_database_code 2011470

loop_
_symmetry_equiv_pos_as_xyz
'x, y, z'
'-x, y, -z+1/2'
'x+1/2, y+1/2, z'
'-x+1/2, y+1/2, -z+1/2'
'-x, -y, -z'
'x, -y, z-1/2'
'-x+1/2, -y+1/2, -z'
'x+1/2, -y+1/2, z-1/2'

loop_
_atom_site_label
_atom_site_fract_x
_atom_site_fract_y
_atom_site_fract_z
_atom_site_U_iso_or_equiv
_atom_site_adp_type
_atom_site_calc_flag
_atom_site_refinement_flags
_atom_site_occupancy
_atom_site_disorder_assembly
_atom_site_disorder_group
_atom_site_type_symbol
Co .2500 .2500 .5000 .0119(2) Uani d S 1 . . Co
Mo1 .32555(2) .01247(5) .63528(5) .01787(15) Uani d . 1 . . Mo
Mo2 .18205(2) .00614(5) .55866(5) .01793(15) Uani d . 1 . . Mo
Mo3 .39278(2) .25481(6) .57370(5) .01880(15) Uani d . 1 . . Mo
K1 .40533(10) -.2782(2) .75229(17) .0452(5) Uani d . 1 . . K
K2 .44023(9) .1058(3) .93029(17) .0581(7) Uani d . 1 . . K
OC1 .30999(18) .1476(4) .4786(4) .0151(9) Uani d . 1 . . O
OC2 .25304(18) .1449(4) .6339(4) .0160(9) Uani d . 1 . . O
OC3 .18868(18) .1454(4) .4153(4) .0161(9) Uani d . 1 . . O
OB4 .37415(19) .1513(5) .6916(4) .0201(10) Uani d . 1 . . O
OB5 .2534(2) -.0570(4) .5358(4) .0203(9) Uani d . 1 . . O
OB6 .36687(19) .3603(5) .4337(4) .0201(10) Uani d . 1 . . O
OT7 .3702(2) -.0784(5) .5813(5) .0278(11) Uani d . 1 . . O
OT8 .3266(2) -.0486(5) .7725(4) .0296(12) Uani d . 1 . . O
OT9 .1861(3) -.0576(6) .6960(5) .0347(13) Uani d . 1 . . O
OT10 .1362(2) -.0844(5) .4535(5) .0338(13) Uani d . 1 . . O
OT11 .4396(2) .3517(6) .6691(5) .0335(13) Uani d . 1 . . O
OT12 .4333(2) .1584(6) .5137(5) .0317(12) Uani d . 1 . . O
OW13 .2329(3) .2088(5) .8370(5) .0430(16) Uani d . 1 . . O
OW14 .4997(7) -.4083(14) .833(2) .093(7) Uani d P .50 . . O
OW15 .4542(7) .3450(16) .9294(14) .061(4) Uani d P .50 . . O
ON16 .5130(3) .0945(8) 1.1686(6) .063(2) Uani d . 1 . . O
ON17 .5000 -.0728(10) 1.2500 .048(2) Uani d S 1 . . O
N .5000 .0402(11) 1.2500 .036(2) Uani d S 1 . . N

loop_
_atom_site_aniso_label
_atom_site_aniso_U_11
_atom_site_aniso_U_22
_atom_site_aniso_U_33
_atom_site_aniso_U_12
_atom_site_aniso_U_13
_atom_site_aniso_U_23
Co .0128(5) .0144(5) .0093(5) .0000(4) .0043(4) -.0004(4)
Mo1 .0190(3) .0195(3) .0155(3) .0034(2) .0054(2) .0041(2)
Mo2 .0204(3) .0179(3) .0171(3) -.0030(2) .0080(2) .0015(2)
Mo3 .0138(3) .0247(3) .0180(3) -.0001(2) .00475(19) .0010(2)
K1 .0624(13) .0454(12) .0324(9) -.0124(10) .0208(9) -.0017(8)
K2 .0414(11) .106(2) .0264(9) .0040(12) .0092(8) -.0060(11)
OC1 .017(2) .016(2) .0144(19) .0035(17) .0081(16) -.0001(16)
OC2 .016(2) .019(3) .0130(19) .0013(17) .0050(16) .0006(16)
OC3 .015(2) .021(3) .0120(19) -.0020(17) .0031(16) -.0025(16)
OB4 .018(2) .026(3) .015(2) .0011(19) .0016(17) .0006(18)
OB5 .026(2) .016(2) .019(2) .001(2) .0066(18) -.0017(18)
OB6 .020(2) .027(3) .018(2) .0028(19) .0123(17) .0039(18)
OT7 .028(3) .022(3) .035(3) .006(2) .011(2) .004(2)
OT8 .033(3) .033(3) .023(2) .002(2) .008(2) .013(2)
OT9 .043(3) .039(3) .029(3) .005(3) .020(2) .014(2)
OT10 .031(3) .034(3) .038(3) -.010(2) .012(2) -.010(2)
OT11 .022(3) .045(4) .028(3) -.011(2) -.001(2) .002(2)
OT12 .028(3) .040(3) .031(3) .008(2) .015(2) .004(2)
OW13 .084(5) .024(3) .027(3) -.006(3) .026(3) -.003(2)
OW14 .047(9) .036(9) .20(2) .018(7) .043(12) -.002(11)
OW15 .061(9) .059(10) .080(10) .017(8) .049(8) .002(8)
ON16 .067(5) .088(6) .031(3) -.034(5) .011(3) .010(4)
ON17 .037(5) .053(6) .054(5) .000 .011(4) .000
N .027(5) .053(7) .025(4) .000 .005(4) .000

loop_
_atom_type_symbol
_atom_type_description
_atom_type_scat_dispersion_real
_atom_type_scat_dispersion_imag
_atom_type_scat_source
Co Co .3494 .9721 'International Tables Vol C Tables 4.2.6.8 and 6.1.1.4'
Mo Mo -1.6832 .6857 'International Tables Vol C Tables 4.2.6.8 and 6.1.1.4'
K K .2009 .2494 'International Tables Vol C Tables 4.2.6.8 and 6.1.1.4'
O O .0106 .0060 'International Tables Vol C Tables 4.2.6.8 and 6.1.1.4'
N N .0061 .0033 'International Tables Vol C Tables 4.2.6.8 and 6.1.1.4'
H H .0000 .0000 'International Tables Vol C Tables 4.2.6.8 and 6.1.1.4'

loop_
_geom_angle_atom_site_label_1
_geom_angle_atom_site_label_2
_geom_angle_atom_site_label_3
_geom_angle_site_symmetry_1
_geom_angle_site_symmetry_3
_geom_angle
_geom_angle_publ_flag
OC1 Co OC1 . 7_556 180.0 ?
OC1 Co OC3 . . 94.97(19) ?
OC1 Co OC3 7_556 . 85.03(19) ?
OC1 Co OC3 . 7_556 85.03(19) ?
OC1 Co OC3 7_556 7_556 94.97(19) ?
OC3 Co OC3 . 7_556 180.0 ?
OC1 Co OC2 . . 84.14(18) ?
OC1 Co OC2 7_556 . 95.86(18) ?
OC3 Co OC2 . . 84.28(18) ?
OC3 Co OC2 7_556 . 95.72(18) ?
OC1 Co OC2 . 7_556 95.86(18) ?
OC1 Co OC2 7_556 7_556 84.14(18) ?
OC3 Co OC2 . 7_556 95.72(18) ?
OC3 Co OC2 7_556 7_556 84.28(18) ?
OC2 Co OC2 . 7_556 180.0 ?
OC1 Co Mo1 . . 42.33(12) ?
OC1 Co Mo1 7_556 . 137.67(12) ?
OC3 Co Mo1 . . 90.76(13) ?
OC3 Co Mo1 7_556 . 89.24(13) ?
OC2 Co Mo1 . . 41.84(13) ?
OC2 Co Mo1 7_556 . 138.16(13) ?
OC1 Co Mo2 . . 89.56(13) ?
OC1 Co Mo2 7_556 . 90.44(13) ?
OC3 Co Mo2 . . 42.48(13) ?
OC3 Co Mo2 7_556 . 137.52(13) ?
OC2 Co Mo2 . . 41.80(13) ?
OC2 Co Mo2 7_556 . 138.20(13) ?
Mo1 Co Mo2 . . 60.368(16) yes
OC1 Co Mo3 . . 42.85(13) ?
OC1 Co Mo3 7_556 . 137.15(13) ?
OC3 Co Mo3 . . 137.82(13) ?
OC3 Co Mo3 7_556 . 42.18(13) ?
OC2 Co Mo3 . . 90.29(13) ?
OC2 Co Mo3 7_556 . 89.71(13) ?
Mo1 Co Mo3 . . 59.775(15) yes
Mo2 Co Mo3 . . 120.140(15) yes
OT7 Mo1 OT8 . . 105.5(3) ?
OT7 Mo1 OB4 . . 101.3(2) ?
OT8 Mo1 OB4 . . 98.5(2) ?
OT7 Mo1 OB5 . . 96.2(2) ?
OT8 Mo1 OB5 . . 99.8(2) ?
OB4 Mo1 OB5 . . 150.2(2) ?
OT7 Mo1 OC2 . . 159.1(2) ?
OT8 Mo1 OC2 . . 93.6(2) ?
OB4 Mo1 OC2 . . 83.77(18) ?
OB5 Mo1 OC2 . . 71.81(18) ?
OT7 Mo1 OC1 . . 93.6(2) ?
OT8 Mo1 OC1 . . 160.3(2) ?
OB4 Mo1 OC1 . . 72.74(17) ?
OB5 Mo1 OC1 . . 82.35(18) ?
OC2 Mo1 OC1 . . 68.30(15) ?
OT7 Mo1 Mo3 . . 89.27(18) ?
OT8 Mo1 Mo3 . . 129.5(2) ?
OB4 Mo1 Mo3 . . 31.08(13) ?
OB5 Mo1 Mo3 . . 126.81(14) ?
OC2 Mo1 Mo3 . . 84.88(11) ?
OC1 Mo1 Mo3 . . 44.47(11) ?
OT7 Mo1 Co . . 127.15(17) ?
OT8 Mo1 Co . . 127.28(19) ?
OB4 Mo1 Co . . 74.84(14) ?
OB5 Mo1 Co . . 75.38(14) ?
OC2 Mo1 Co . . 34.27(11) ?
OC1 Mo1 Co . . 34.06(10) ?
Mo3 Mo1 Co . . 60.161(16) ?
OT7 Mo1 Mo2 . . 127.47(18) ?
OT8 Mo1 Mo2 . . 88.71(18) ?
OB4 Mo1 Mo2 . . 126.69(14) ?
OB5 Mo1 Mo2 . . 31.34(14) ?
OC2 Mo1 Mo2 . . 42.96(11) ?
OC1 Mo1 Mo2 . . 83.09(11) ?
Mo3 Mo1 Mo2 . . 120.00(2) yes
Co Mo1 Mo2 . . 59.839(15) yes
OT7 Mo1 K1 . . 47.93(17) ?
OT8 Mo1 K1 . . 57.8(2) ?
OB4 Mo1 K1 . . 110.31(14) ?
OB5 Mo1 K1 . . 99.32(15) ?
OC2 Mo1 K1 . . 148.93(11) ?
OC1 Mo1 K1 . . 141.52(11) ?
Mo3 Mo1 K1 . . 121.71(4) ?
Co Mo1 K1 . . 172.88(3) ?
Mo2 Mo1 K1 . . 117.74(4) ?
OT7 Mo1 K2 . . 96.32(18) ?
OT8 Mo1 K2 . . 57.85(19) ?
OB4 Mo1 K2 . . 43.64(14) ?
OB5 Mo1 K2 . . 156.71(14) ?
OC2 Mo1 K2 . . 101.12(11) ?
OC1 Mo1 K2 . . 116.34(12) ?
Mo3 Mo1 K2 . . 72.93(5) ?
Co Mo1 K2 . . 111.69(5) ?
Mo2 Mo1 K2 . . 132.00(4) ?
K1 Mo1 K2 . . 75.06(6) ?
OT10 Mo2 OT9 . . 106.2(3) ?
OT10 Mo2 OB6 . 7_556 101.3(2) ?
OT9 Mo2 OB6 . 7_556 98.1(2) ?
OT10 Mo2 OB5 . . 96.6(2) ?
OT9 Mo2 OB5 . . 99.5(2) ?
OB6 Mo2 OB5 7_556 . 150.3(2) ?
OT10 Mo2 OC2 . . 157.8(2) ?
OT9 Mo2 OC2 . . 94.6(2) ?
OB6 Mo2 OC2 7_556 . 82.98(18) ?
OB5 Mo2 OC2 . . 71.89(18) ?
OT10 Mo2 OC3 . . 92.0(2) ?
OT9 Mo2 OC3 . . 161.0(2) ?
OB6 Mo2 OC3 7_556 . 72.26(17) ?
OB5 Mo2 OC3 . . 83.63(17) ?
OC2 Mo2 OC3 . . 68.38(15) ?
OT10 Mo2 Mo3 . 7_556 88.4(2) ?
OT9 Mo2 Mo3 . 7_556 129.2(2) ?
OB6 Mo2 Mo3 7_556 7_556 31.23(13) ?
OB5 Mo2 Mo3 . 7_556 127.42(14) ?
OC2 Mo2 Mo3 . 7_556 84.28(11) ?
OC3 Mo2 Mo3 . 7_556 43.82(11) ?
OT10 Mo2 Co . . 125.5(2) ?
OT9 Mo2 Co . . 128.3(2) ?
OB6 Mo2 Co 7_556 . 74.89(14) ?
OB5 Mo2 Co . . 75.38(14) ?
OC2 Mo2 Co . . 34.23(10) ?
OC3 Mo2 Co . . 34.15(10) ?
Mo3 Mo2 Co 7_556 . 60.095(16) ?
OT10 Mo2 Mo1 . . 127.98(19) ?
OT9 Mo2 Mo1 . . 89.0(2) ?
OB6 Mo2 Mo1 7_556 . 125.93(15) ?
OB5 Mo2 Mo1 . . 31.41(13) ?
OC2 Mo2 Mo1 . . 42.96(11) ?
OC3 Mo2 Mo1 . . 84.03(11) ?
Mo3 Mo2 Mo1 7_556 . 119.88(2) ?
Co Mo2 Mo1 . . 59.793(14) ?
OT10 Mo2 Mo3 . . 133.27(19) ?
OT9 Mo2 Mo3 . . 110.5(2) ?
OB6 Mo2 Mo3 7_556 . 101.04(14) ?
OB5 Mo2 Mo3 . . 50.14(14) ?
OC2 Mo2 Mo3 . . 26.32(11) ?
OC3 Mo2 Mo3 . . 57.37(10) ?
Mo3 Mo2 Mo3 7_556 . 90.033(18) ?
Co Mo2 Mo3 . . 29.938(8) ?
Mo1 Mo2 Mo3 . . 29.858(13) ?
OT11 Mo3 OT12 . . 107.3(3) ?
OT11 Mo3 OB4 . . 98.7(2) ?
OT12 Mo3 OB4 . . 101.6(2) ?
OT11 Mo3 OB6 . . 99.6(2) ?
OT12 Mo3 OB6 . . 96.4(2) ?
OB4 Mo3 OB6 . . 149.06(19) ?
OT11 Mo3 OC3 . 7_556 95.0(2) ?
OT12 Mo3 OC3 . 7_556 156.4(2) ?
OB4 Mo3 OC3 . 7_556 82.07(18) ?
OB6 Mo3 OC3 . 7_556 71.71(17) ?
OT11 Mo3 OC1 . . 161.5(2) ?
OT12 Mo3 OC1 . . 90.6(2) ?
OB4 Mo3 OC1 . . 72.15(17) ?
OB6 Mo3 OC1 . . 82.85(18) ?
OC3 Mo3 OC1 7_556 . 68.18(15) ?
OT11 Mo3 Mo1 . . 129.53(19) ?
OT12 Mo3 Mo1 . . 88.0(2) ?
OB4 Mo3 Mo1 . . 30.93(13) ?
OB6 Mo3 Mo1 . . 126.78(14) ?
OC3 Mo3 Mo1 7_556 . 83.55(11) ?
OC1 Mo3 Mo1 . . 44.00(10) ?
OT11 Mo3 Co . . 128.7(2) ?
OT12 Mo3 Co . . 123.97(19) ?
OB4 Mo3 Co . . 74.68(13) ?
OB6 Mo3 Co . . 74.41(13) ?
OC3 Mo3 Co 7_556 . 34.07(11) ?
OC1 Mo3 Co . . 34.11(10) ?
Mo1 Mo3 Co . . 60.064(14) ?
OT11 Mo3 K1 . 6 111.53(19) ?
OT12 Mo3 K1 . 6 55.54(18) ?
OB4 Mo3 K1 . 6 146.01(15) ?
OB6 Mo3 K1 . 6 40.95(14) ?
OC3 Mo3 K1 7_556 6 109.35(11) ?
OC1 Mo3 K1 . 6 82.43(11) ?
Mo1 Mo3 K1 . 6 116.46(4) ?
Co Mo3 K1 . 6 96.71(4) ?
OT11 Mo3 Mo2 . . 137.11(19) ?
OT12 Mo3 Mo2 . . 107.4(2) ?
OB4 Mo3 Mo2 . . 49.91(13) ?
OB6 Mo3 Mo2 . . 100.73(14) ?
OC3 Mo3 Mo2 7_556 . 57.17(11) ?
OC1 Mo3 Mo2 . . 26.32(10) ?
Mo1 Mo3 Mo2 . . 30.146(12) ?
Co Mo3 Mo2 . . 29.922(9) ?
K1 Mo3 Mo2 6 . 108.60(4) ?
OW14 K1 OB6 . 6_556 89.9(5) ?
OW14 K1 OT10 . 7_546 94.4(5) ?
OB6 K1 OT10 6_556 7_546 111.92(17) ?
OW14 K1 ON16 . 5_657 79.3(4) ?
OB6 K1 ON16 6_556 5_657 110.83(18) ?
OT10 K1 ON16 7_546 5_657 136.7(2) ?
OW14 K1 OT7 . . 134.9(5) ?
OB6 K1 OT7 6_556 . 133.34(17) ?
OT10 K1 OT7 7_546 . 81.83(17) ?
ON16 K1 OT7 5_657 . 73.8(2) ?
OW14 K1 OW14 . 2_656 38.4(9) ?
OB6 K1 OW14 6_556 2_656 123.4(4) ?
OT10 K1 OW14 7_546 2_656 65.9(4) ?
ON16 K1 OW14 5_657 2_656 85.3(3) ?
OT7 K1 OW14 . 2_656 103.1(4) ?
OW14 K1 OT12 . 6_556 87.6(5) ?
OB6 K1 OT12 6_556 6_556 54.60(14) ?
OT10 K1 OT12 7_546 6_556 166.43(17) ?
ON16 K1 OT12 5_657 6_556 56.83(18) ?
OT7 K1 OT12 . 6_556 106.19(17) ?
OW14 K1 OT12 2_656 6_556 121.2(4) ?
OW14 K1 OT8 . . 150.9(5) ?
OB6 K1 OT8 6_556 . 81.94(15) ?
OT10 K1 OT8 7_546 . 114.55(17) ?
ON16 K1 OT8 5_657 . 77.8(2) ?
OT7 K1 OT8 . . 52.86(14) ?
OW14 K1 OT8 2_656 . 153.6(3) ?
OT12 K1 OT8 6_556 . 64.94(15) ?
OW14 K1 OW13 . 4_546 144.1(4) ?
OB6 K1 OW13 6_556 4_546 71.10(14) ?
OT10 K1 OW13 7_546 4_546 66.92(16) ?
ON16 K1 OW13 5_657 4_546 135.6(2) ?
OT7 K1 OW13 . 4_546 74.93(15) ?
OW14 K1 OW13 2_656 4_546 132.5(4) ?
OT12 K1 OW13 6_556 4_546 104.06(15) ?
OT8 K1 OW13 . 4_546 58.18(15) ?
OW14 K1 Mo1 . . 152.9(4) ?
OB6 K1 Mo1 6_556 . 107.99(12) ?
OT10 K1 Mo1 7_546 . 97.33(14) ?
ON16 K1 Mo1 5_657 . 75.47(19) ?
OT7 K1 Mo1 . . 25.89(10) ?
OW14 K1 Mo1 2_656 . 128.6(4) ?
OT12 K1 Mo1 6_556 . 86.68(12) ?
OT8 K1 Mo1 . . 27.03(9) ?
OW13 K1 Mo1 4_546 . 62.80(11) ?
OW14 K1 Mo3 . 6_556 89.5(5) ?
OB6 K1 Mo3 6_556 6_556 28.31(10) ?
OT10 K1 Mo3 7_546 6_556 140.14(14) ?
ON16 K1 Mo3 5_657 6_556 82.96(14) ?
OT7 K1 Mo3 . 6_556 121.56(12) ?
OW14 K1 Mo3 2_656 6_556 127.9(4) ?
OT12 K1 Mo3 6_556 6_556 26.32(10) ?
OT8 K1 Mo3 . 6_556 70.28(9) ?
OW13 K1 Mo3 4_546 6_556 87.25(11) ?
Mo1 K1 Mo3 . 6_556 96.84(5) ?
OW14 K1 K2 . 6 100.1(5) ?
OB6 K1 K2 6_556 6 170.00(13) ?
OT10 K1 K2 7_546 6 67.46(13) ?
ON16 K1 K2 5_657 6 71.62(14) ?
OT7 K1 K2 . 6 37.09(11) ?
OW14 K1 K2 2_656 6 66.0(4) ?
OT12 K1 K2 6_556 6 125.43(12) ?
OT8 K1 K2 . 6 89.28(11) ?
OW13 K1 K2 4_546 6 100.20(11) ?
Mo1 K1 K2 . 6 62.75(5) ?
Mo3 K1 K2 6_556 6 150.40(7) ?
OW15 K2 OT7 . 6_556 102.2(3) ?
OW15 K2 OB4 . . 81.8(4) ?
OT7 K2 OB4 6_556 . 111.27(16) ?
OW15 K2 ON16 . . 90.2(4) ?
OT7 K2 ON16 6_556 . 72.47(19) ?
OB4 K2 ON16 . . 171.7(2) ?
OW15 K2 ON16 . 5_657 134.0(3) ?
OT7 K2 ON16 6_556 5_657 123.5(2) ?
OB4 K2 ON16 . 5_657 85.37(18) ?
ON16 K2 ON16 . 5_657 98.8(2) ?
OW15 K2 ON17 . 5_657 91.8(4) ?
OT7 K2 ON17 6_556 5_657 164.9(3) ?
OB4 K2 ON17 . 5_657 64.54(12) ?
ON16 K2 ON17 . 5_657 113.81(18) ?
ON16 K2 ON17 5_657 5_657 43.5(3) ?
OW15 K2 OT12 . 2_656 71.7(3) ?
OT7 K2 OT12 6_556 2_656 130.72(16) ?
OB4 K2 OT12 . 2_656 115.82(16) ?
ON16 K2 OT12 . 2_656 58.99(18) ?
ON16 K2 OT12 5_657 2_656 74.81(19) ?
ON17 K2 OT12 5_657 2_656 59.28(13) ?
OW15 K2 OT12 . 6_556 162.6(4) ?
OT7 K2 OT12 6_556 6_556 66.50(16) ?
OB4 K2 OT12 . 6_556 114.19(17) ?
ON16 K2 OT12 . 6_556 74.0(2) ?
ON16 K2 OT12 5_657 6_556 57.71(18) ?
ON17 K2 OT12 5_657 6_556 101.2(3) ?
OT12 K2 OT12 2_656 6_556 104.90(15) ?
OW15 K2 N . 5_657 113.7(3) ?
OT7 K2 N 6_556 5_657 143.9(2) ?
OB4 K2 N . 5_657 71.86(13) ?
ON16 K2 N . 5_657 109.8(2) ?
ON16 K2 N 5_657 5_657 21.8(2) ?
ON17 K2 N 5_657 5_657 22.0(3) ?
OT12 K2 N 2_656 5_657 67.86(14) ?
OT12 K2 N 6_556 5_657 79.3(2) ?
OW15 K2 OT8 . . 126.4(4) ?
OT7 K2 OT8 6_556 . 74.58(15) ?
OB4 K2 OT8 . . 52.95(14) ?
ON16 K2 OT8 . . 135.0(2) ?
ON16 K2 OT8 5_657 . 75.21(19) ?
ON17 K2 OT8 5_657 . 92.47(16) ?
OT12 K2 OT8 2_656 . 148.78(17) ?
OT12 K2 OT8 6_556 . 65.13(15) ?
N K2 OT8 5_657 . 81.04(15) ?
OW15 K2 K2 . 5_657 122.6(4) ?
OT7 K2 K2 6_556 5_657 101.35(15) ?
OB4 K2 K2 . 5_657 133.88(15) ?
ON16 K2 K2 . 5_657 49.8(2) ?
ON16 K2 K2 5_657 5_657 49.00(15) ?
ON17 K2 K2 5_657 5_657 75.38(15) ?
OT12 K2 K2 2_656 5_657 53.42(13) ?
OT12 K2 K2 6_556 5_657 51.48(12) ?
N K2 K2 5_657 5_657 62.68(12) ?
OT8 K2 K2 . 5_657 110.05(16) ?
OW15 K2 Mo1 . . 108.6(4) ?
OT7 K2 Mo1 6_556 . 96.76(12) ?
OB4 K2 Mo1 . . 28.05(10) ?
ON16 K2 Mo1 . . 160.2(2) ?
ON16 K2 Mo1 5_657 . 72.98(15) ?
ON17 K2 Mo1 5_657 . 72.93(7) ?
OT12 K2 Mo1 2_656 . 132.09(11) ?
OT12 K2 Mo1 6_556 . 86.54(12) ?
N K2 Mo1 5_657 . 69.03(5) ?
OT8 K2 Mo1 . . 26.20(9) ?
K2 K2 Mo1 5_657 . 119.51(12) ?
Co OC1 Mo1 . . 103.61(17) ?
Co OC1 Mo3 . . 103.03(19) ?
Mo1 OC1 Mo3 . . 91.53(15) ?
Co OC2 Mo2 . . 103.97(18) ?
Co OC2 Mo1 . . 103.89(18) ?
Mo2 OC2 Mo1 . . 94.08(17) ?
Co OC3 Mo3 . 7_556 103.76(19) ?
Co OC3 Mo2 . . 103.37(17) ?
Mo3 OC3 Mo2 7_556 . 92.15(15) ?
Mo1 OB4 Mo3 . . 118.0(2) ?
Mo1 OB4 K2 . . 108.3(2) ?
Mo3 OB4 K2 . . 128.3(2) ?
Mo2 OB5 Mo1 . . 117.3(2) ?
Mo2 OB6 Mo3 7_556 . 118.3(2) ?
Mo2 OB6 K1 7_556 6 130.8(2) ?
Mo3 OB6 K1 . 6 110.7(2) ?
Mo1 OT7 K2 . 6 148.7(3) ?
Mo1 OT7 K1 . . 106.2(2) ?
K2 OT7 K1 6 . 103.70(18) ?
Mo1 OT8 K1 . . 95.2(2) ?
Mo1 OT8 K2 . . 95.9(2) ?
K1 OT8 K2 . . 91.50(15) ?
Mo2 OT10 K1 . 7_546 159.3(3) ?
Mo3 OT12 K2 . 2_656 134.1(3) ?
Mo3 OT12 K2 . 6 142.8(3) ?
K2 OT12 K2 2_656 6 75.10(15) ?
Mo3 OT12 K1 . 6 98.1(2) ?
K2 OT12 K1 2_656 6 102.14(16) ?
K2 OT12 K1 6 6 95.97(16) ?
K1 OW14 K1 . 2_656 106.4(6) ?
N ON16 K1 . 5_657 114.2(5) ?
N ON16 K2 . . 123.2(5) ?
K1 ON16 K2 5_657 . 118.4(3) ?
N ON16 K2 . 5_657 98.8(7) ?
K1 ON16 K2 5_657 5_657 111.3(3) ?
K2 ON16 K2 . 5_657 81.2(2) ?
N ON17 K2 . 6_556 97.2(2) ?
N ON17 K2 . 5_657 97.2(2) ?
K2 ON17 K2 6_556 5_657 165.6(5) ?
ON16 N ON16 2_657 . 122.1(13) yes
ON16 N ON17 2_657 . 119.0(7) yes
ON16 N ON17 . . 119.0(7) yes
ON16 N K2 2_657 6_556 59.4(5) ?
ON16 N K2 . 6_556 168.9(3) ?
ON17 N K2 . 6_556 60.80(19) ?
ON16 N K2 2_657 5_657 168.9(3) ?
ON16 N K2 . 5_657 59.4(5) ?
ON17 N K2 . 5_657 60.80(19) ?
K2 N K2 6_556 5_657 121.6(4) ?

loop_
_geom_bond_atom_site_label_1
_geom_bond_atom_site_label_2
_geom_bond_site_symmetry_2
_geom_bond_distance
_geom_bond_publ_flag
Co OC1 . 1.907(4) yes
Co OC1 7_556 1.907(4) ?
Co OC3 . 1.910(4) yes
Co OC3 7_556 1.910(4) ?
Co OC2 . 1.919(4) yes
Co OC2 7_556 1.919(4) ?
Co Mo1 . 3.3091(7) yes
Co Mo2 . 3.3106(7) yes
Co Mo3 . 3.3123(7) yes
Mo1 OT7 . 1.715(5) yes
Mo1 OT8 . 1.721(5) yes
Mo1 OB4 . 1.921(5) yes
Mo1 OB5 . 1.951(5) yes
Mo1 OC2 . 2.274(4) yes
Mo1 OC1 . 2.293(4) yes
Mo1 Mo3 . 3.2994(9) yes
Mo1 Mo2 . 3.3282(9) yes
Mo1 K1 . 3.772(2) ?
Mo1 K2 . 3.877(2) ?
Mo2 OT10 . 1.712(5) yes
Mo2 OT9 . 1.718(5) yes
Mo2 OB6 7_556 1.902(5) yes
Mo2 OB5 . 1.947(5) yes
Mo2 OC2 . 2.274(4) yes
Mo2 OC3 . 2.298(4) yes
Mo2 Mo3 7_556 3.3045(9) yes
Mo2 Mo3 . 5.7396(10) ?
Mo3 OT11 . 1.709(5) yes
Mo3 OT12 . 1.719(5) yes
Mo3 OB4 . 1.929(5) yes
Mo3 OB6 . 1.947(4) yes
Mo3 OC3 7_556 2.290(4) yes
Mo3 OC1 . 2.312(4) yes
Mo3 K1 6 3.8387(19) ?
K1 OW14 . 2.627(16) yes
K1 OB6 6_556 2.690(5) yes
K1 OT10 7_546 2.760(6) yes
K1 ON16 5_657 2.786(8) yes
K1 OT7 . 2.915(6) yes
K1 OW14 2_656 3.100(19) yes
K1 OT12 6_556 3.197(6) yes
K1 OT8 . 3.205(6) yes
K1 OW13 4_546 3.207(8) yes
K1 Mo3 6_556 3.8387(19) ?
K1 K2 6 4.480(3) ?
K2 OW15 . 2.645(18) yes
K2 OT7 6_556 2.781(6) yes
K2 OB4 . 2.819(5) yes
K2 ON16 . 2.826(7) yes
K2 ON16 5_657 2.859(10) yes
K2 ON17 5_657 2.888(2) yes
K2 OT12 2_656 2.996(6) yes
K2 OT12 6_556 3.075(7) yes
K2 N 5_657 3.282(6) ?
K2 OT8 . 3.301(6) ?
K2 K2 5_657 3.700(5) ?
OC3 Mo3 7_556 2.290(4) ?
OB6 Mo2 7_556 1.902(5) ?
OB6 K1 6 2.690(5) ?
OT7 K2 6 2.781(6) ?
OT10 K1 7_546 2.760(6) ?
OT12 K2 2_656 2.996(6) ?
OT12 K2 6 3.075(7) ?
OT12 K1 6 3.197(6) ?
OW13 K1 4_556 3.207(8) ?
OW14 K1 2_656 3.100(19) ?
ON16 N . 1.232(9) ?
ON16 K1 5_657 2.786(8) ?
ON16 K2 5_657 2.859(10) ?
N ON17 . 1.239(15) yes
ON17 K2 6_556 2.888(2) ?
ON17 K2 5_657 2.888(2) ?
N ON16 2_657 1.232(9) yes
N K2 6_556 3.282(6) ?
N K2 5_657 3.282(6) ?
